data_7120375
loop_
_publ_author_name
'Yang, Zhao-Ying'
'Tian, Tian'
'Du, Ya-Fei'
'Li, Shi-Yi'
'Chu, Cen-Cen'
'Chen, Lu-Ying'
'Li, Dan'
'Liu, Jia-Yi'
'Wang, Bin'

_publ_section_title
;
 Direct intramolecular amination of tryptophan esters to prepare
 pyrrolo[2,3-b]indoles
;
_journal_name_full 'Chem. Commun.'
_journal_paper_doi 10.1039/C7CC03983B
_journal_year 2017
_chemical_formula_sum 'C12 H10 N2 O2'
_chemical_formula_weight 214.22
_chemical_name_systematic
; 
 ? 
;
_space_group_IT_number 19
_symmetry_cell_setting orthorhombic
_symmetry_space_group_name_Hall 'P 2ac 2ab'
_symmetry_space_group_name_H-M 'P 21 21 21'
_atom_sites_solution_hydrogens geom
_atom_sites_solution_primary direct
_atom_sites_solution_secondary difmap
_audit_creation_method SHELXL-97
_audit_update_record
;
2016-06-16 deposited with the CCDC.
2017-06-27 downloaded from the CCDC.
;
_cell_angle_alpha 90.00
_cell_angle_beta 90.00
_cell_angle_gamma 90.00
_cell_formula_units_Z 4
_cell_length_a 6.1639(18)
_cell_length_b 7.449(3)
_cell_length_c 21.411(6)
_cell_measurement_reflns_used 3377
_cell_measurement_temperature 113(2)
_cell_measurement_theta_max 27.5
_cell_measurement_theta_min 3.3
_cell_volume 983.1(6)
_computing_cell_refinement 'CrystalClear-SM Expert 2.1 b42'
_computing_data_collection 'CrystalClear-SM Expert 2.1 b42 (Rigaku, 2015)'
_computing_data_reduction 'CrystalClear-SM Expert 2.1 b42'
_computing_molecular_graphics 'CrystalStructure 4.1'
_computing_publication_material 'CrystalStructure 4.1 (Rigaku, 2014)'
_computing_structure_refinement 'SHELXL-97 (Sheldrick, 1997)'
_computing_structure_solution 'SHELXS-97 (Sheldrick, 1990)'
_diffrn_ambient_temperature 113(2)
_diffrn_detector_area_resol_mean 5.814
_diffrn_measured_fraction_theta_full 0.997
_diffrn_measured_fraction_theta_max 0.997
_diffrn_measurement_device_type 'Rigaku XtaLAB P200'
_diffrn_measurement_method '\w and \f scans'
_diffrn_radiation_monochromator multilayer
_diffrn_radiation_source 'rotating anode'
_diffrn_radiation_type MoK\a
_diffrn_radiation_wavelength 0.71073
_diffrn_reflns_av_R_equivalents 0.0379
_diffrn_reflns_av_sigmaI/netI 0.0267
_diffrn_reflns_limit_h_max 7
_diffrn_reflns_limit_h_min -7
_diffrn_reflns_limit_k_max 9
_diffrn_reflns_limit_k_min -9
_diffrn_reflns_limit_l_max 27
_diffrn_reflns_limit_l_min -27
_diffrn_reflns_number 10105
_diffrn_reflns_theta_full 27.50
_diffrn_reflns_theta_max 27.50
_diffrn_reflns_theta_min 3.33
_diffrn_standards_decay_% 0
_diffrn_standards_interval_count 0
_diffrn_standards_interval_time 0
_diffrn_standards_number 0
_exptl_absorpt_coefficient_mu 0.101
_exptl_absorpt_correction_T_max 0.9880
_exptl_absorpt_correction_T_min 0.9801
_exptl_absorpt_correction_type multi-scan
_exptl_absorpt_process_details 'REQAB (Rigaku, 1998)'
_exptl_crystal_colour Colorless
_exptl_crystal_density_diffrn 1.447
_exptl_crystal_density_method 'not measured'
_exptl_crystal_description Prism
_exptl_crystal_F_000 448
_exptl_crystal_size_max 0.20
_exptl_crystal_size_mid 0.18
_exptl_crystal_size_min 0.12
_refine_diff_density_max 0.307
_refine_diff_density_min -0.173
_refine_diff_density_rms 0.047
_refine_ls_abs_structure_details 'Flack H D (1983), Acta Cryst. A39, 876-881'
_refine_ls_abs_structure_Flack -0.5(13)
_refine_ls_extinction_method none
_refine_ls_goodness_of_fit_ref 1.082
_refine_ls_hydrogen_treatment mixed
_refine_ls_matrix_type full
_refine_ls_number_parameters 152
_refine_ls_number_reflns 2249
_refine_ls_number_restraints 2
_refine_ls_restrained_S_all 1.082
_refine_ls_R_factor_all 0.0402
_refine_ls_R_factor_gt 0.0385
_refine_ls_shift/su_max 0.000
_refine_ls_shift/su_mean 0.000
_refine_ls_structure_factor_coef Fsqd
_refine_ls_weighting_details 'calc w=1/[\s^2^(Fo^2^)+(0.0514P)^2^+0.2447P] where P=(Fo^2^+2Fc^2^)/3'
_refine_ls_weighting_scheme calc
_refine_ls_wR_factor_gt 0.0977
_refine_ls_wR_factor_ref 0.0992
_reflns_number_gt 2155
_reflns_number_total 2249
_reflns_threshold_expression >2sigma(I)
_cod_data_source_file c7cc03983b2.cif
_cod_data_source_block shelx
_cod_depositor_comments
;
The following automatic conversions were performed:

'_symmetry_cell_setting' value 'Orthorhombic' changed to
'orthorhombic' according to
/home/data/users/saulius/crontab/automatic-downloads/rss-feeds/RSC/lib/dictionaries/cif_core.dic
dictionary named 'cif_core.dic' version 2.4.2 from 2011-04-26.

'_exptl_absorpt_correction_type' value 'MULTI-SCAN' changed to
'multi-scan' according to
/home/data/users/saulius/crontab/automatic-downloads/rss-feeds/RSC/lib/dictionaries/cif_core.dic
dictionary named 'cif_core.dic' version 2.4.2 from 2011-04-26.

Automatic conversion script
Id: cif_fix_values 4973 2017-02-22 13:04:09Z antanas 
;
_cod_original_cell_volume 983.1(5)
_cod_original_sg_symbol_H-M P2(1)2(1)2(1)
_cod_database_code 7120375

loop_
_symmetry_equiv_pos_as_xyz
'x, y, z'
'-x+1/2, -y, z+1/2'
'-x, y+1/2, -z+1/2'
'x+1/2, -y+1/2, -z'

loop_
_atom_site_label
_atom_site_type_symbol
_atom_site_fract_x
_atom_site_fract_y
_atom_site_fract_z
_atom_site_U_iso_or_equiv
_atom_site_adp_type
_atom_site_occupancy
_atom_site_symmetry_multiplicity
_atom_site_calc_flag
_atom_site_refinement_flags
O1 O 0.5917(2) 0.87556(16) -0.00313(5) 0.0296(3) Uani 1 1 d .
O2 O 0.8322(2) 1.02597(17) 0.05739(6) 0.0338(3) Uani 1 1 d .
N1 N 0.0582(2) 0.79101(18) 0.19308(7) 0.0250(3) Uani 1 1 d D
H1 H -0.053(2) 0.722(2) 0.1803(8) 0.030 Uiso 1 1 d D
N2 N 0.3186(2) 0.83303(18) 0.10401(6) 0.0243(3) Uani 1 1 d D
H2 H 0.259(3) 0.783(2) 0.0697(6) 0.029 Uiso 1 1 d D
C1 C 0.0832(3) 0.8413(2) 0.25523(7) 0.0236(3) Uani 1 1 d .
C2 C -0.0614(3) 0.8181(2) 0.30451(8) 0.0265(3) Uani 1 1 d .
H2A H -0.1974 0.7606 0.2985 0.032 Uiso 1 1 calc R
C3 C 0.0001(3) 0.8818(2) 0.36235(8) 0.0289(4) Uani 1 1 d .
H3 H -0.0963 0.8690 0.3967 0.035 Uiso 1 1 calc R
C4 C 0.2004(3) 0.9645(2) 0.37164(8) 0.0292(4) Uani 1 1 d .
H4 H 0.2379 1.0061 0.4122 0.035 Uiso 1 1 calc R
C5 C 0.3452(3) 0.9873(2) 0.32310(7) 0.0259(3) Uani 1 1 d .
H5 H 0.4815 1.0433 0.3302 0.031 Uiso 1 1 calc R
C6 C 0.2890(3) 0.9267(2) 0.26340(7) 0.0233(3) Uani 1 1 d .
C7 C 0.3894(2) 0.9271(2) 0.20232(7) 0.0225(3) Uani 1 1 d .
C8 C 0.2435(2) 0.8412(2) 0.16283(8) 0.0239(3) Uani 1 1 d .
C9 C 0.5665(3) 0.9799(2) 0.16469(7) 0.0243(3) Uani 1 1 d .
H9 H 0.6916 1.0439 0.1779 0.029 Uiso 1 1 calc R
C10 C 0.5224(3) 0.9200(2) 0.10467(7) 0.0238(3) Uani 1 1 d .
C11 C 0.6463(3) 0.9355(2) 0.04743(7) 0.0253(3) Uani 1 1 d .
C12 C 0.9643(3) 1.0600(2) 0.00372(8) 0.0326(4) Uani 1 1 d .
H12A H 0.9909 0.9471 -0.0185 0.049 Uiso 1 1 calc R
H12B H 1.1029 1.1119 0.0170 0.049 Uiso 1 1 calc R
H12C H 0.8895 1.1442 -0.0241 0.049 Uiso 1 1 calc R

loop_
_atom_site_aniso_label
_atom_site_aniso_U_11
_atom_site_aniso_U_22
_atom_site_aniso_U_33
_atom_site_aniso_U_23
_atom_site_aniso_U_13
_atom_site_aniso_U_12
O1 0.0266(6) 0.0355(6) 0.0266(5) -0.0022(5) 0.0003(5) -0.0008(5)
O2 0.0254(6) 0.0404(7) 0.0354(6) -0.0106(5) 0.0058(5) -0.0081(5)
N1 0.0180(6) 0.0256(6) 0.0313(7) -0.0041(5) -0.0013(6) -0.0035(5)
N2 0.0186(6) 0.0261(6) 0.0281(6) -0.0039(5) -0.0020(5) 0.0011(5)
C1 0.0231(8) 0.0183(7) 0.0292(8) -0.0025(6) -0.0040(6) 0.0030(6)
C2 0.0236(8) 0.0210(7) 0.0350(8) 0.0003(6) 0.0034(7) -0.0030(6)
C3 0.0313(9) 0.0260(8) 0.0294(8) 0.0045(6) 0.0052(7) 0.0030(7)
C4 0.0329(9) 0.0269(8) 0.0276(7) -0.0009(6) -0.0059(7) 0.0057(7)
C5 0.0204(8) 0.0233(7) 0.0341(8) -0.0014(6) -0.0055(6) 0.0022(6)
C6 0.0190(7) 0.0182(6) 0.0326(8) 0.0012(6) 0.0006(6) 0.0041(6)
C7 0.0195(7) 0.0187(6) 0.0294(7) -0.0026(6) -0.0028(6) 0.0030(5)
C8 0.0181(7) 0.0196(6) 0.0339(8) -0.0017(6) -0.0018(6) 0.0027(6)
C9 0.0191(7) 0.0219(7) 0.0319(8) -0.0038(6) -0.0024(6) 0.0020(6)
C10 0.0192(7) 0.0230(7) 0.0293(7) -0.0022(6) 0.0001(6) 0.0025(6)
C11 0.0227(8) 0.0219(7) 0.0312(8) -0.0014(6) 0.0009(6) 0.0020(6)
C12 0.0265(9) 0.0347(9) 0.0366(9) -0.0021(7) 0.0050(7) -0.0042(7)

loop_
_atom_type_symbol
_atom_type_description
_atom_type_scat_dispersion_real
_atom_type_scat_dispersion_imag
_atom_type_scat_source
C C 0.0033 0.0016 'International Tables Vol C Tables 4.2.6.8 and 6.1.1.4'
H H 0.0000 0.0000 'International Tables Vol C Tables 4.2.6.8 and 6.1.1.4'
N N 0.0061 0.0033 'International Tables Vol C Tables 4.2.6.8 and 6.1.1.4'
O O 0.0106 0.0060 'International Tables Vol C Tables 4.2.6.8 and 6.1.1.4'

loop_
_geom_angle_atom_site_label_1
_geom_angle_atom_site_label_2
_geom_angle_atom_site_label_3
_geom_angle
C11 O2 C12 116.48(13)
C8 N1 C1 106.71(13)
C8 N1 H1 130.6(12)
C1 N1 H1 121.9(12)
C8 N2 C10 106.04(12)
C8 N2 H2 129.7(13)
C10 N2 H2 124.2(13)
N1 C1 C2 128.38(15)
N1 C1 C6 109.57(14)
C2 C1 C6 122.05(14)
C3 C2 C1 117.50(15)
C3 C2 H2A 121.2
C1 C2 H2A 121.2
C2 C3 C4 121.58(16)
C2 C3 H3 119.2
C4 C3 H3 119.2
C5 C4 C3 121.30(15)
C5 C4 H4 119.3
C3 C4 H4 119.4
C4 C5 C6 119.22(15)
C4 C5 H5 120.4
C6 C5 H5 120.4
C5 C6 C1 118.35(14)
C5 C6 C7 136.01(15)
C1 C6 C7 105.64(13)
C8 C7 C9 106.33(14)
C8 C7 C6 105.81(13)
C9 C7 C6 147.83(15)
N2 C8 N1 136.13(14)
N2 C8 C7 111.60(14)
N1 C8 C7 112.24(14)
C10 C9 C7 106.70(14)
C10 C9 H9 126.6
C7 C9 H9 126.6
C9 C10 N2 109.31(13)
C9 C10 C11 130.92(15)
N2 C10 C11 119.77(13)
O1 C11 O2 123.98(15)
O1 C11 C10 125.25(15)
O2 C11 C10 110.77(13)
O2 C12 H12A 109.5
O2 C12 H12B 109.5
H12A C12 H12B 109.5
O2 C12 H12C 109.5
H12A C12 H12C 109.5
H12B C12 H12C 109.5

loop_
_geom_bond_atom_site_label_1
_geom_bond_atom_site_label_2
_geom_bond_distance
O1 C11 1.218(2)
O2 C11 1.347(2)
O2 C12 1.431(2)
N1 C8 1.365(2)
N1 C1 1.391(2)
N1 H1 0.900(9)
N2 C8 1.343(2)
N2 C10 1.413(2)
N2 H2 0.904(9)
C1 C2 1.392(2)
C1 C6 1.430(2)
C2 C3 1.379(2)
C2 H2A 0.9500
C3 C4 1.394(3)
C3 H3 0.9500
C4 C5 1.381(2)
C4 H4 0.9500
C5 C6 1.399(2)
C5 H5 0.9500
C6 C7 1.447(2)
C7 C8 1.390(2)
C7 C9 1.413(2)
C9 C10 1.387(2)
C9 H9 0.9500
C10 C11 1.449(2)
C12 H12A 0.9800
C12 H12B 0.9800
C12 H12C 0.9800

loop_
_geom_hbond_atom_site_label_D
_geom_hbond_atom_site_label_H
_geom_hbond_atom_site_label_A
_geom_hbond_distance_DH
_geom_hbond_distance_HA
_geom_hbond_distance_DA
_geom_hbond_angle_DHA
_geom_hbond_site_symmetry_A
N2 H2 O1 0.904(9) 2.116(10) 3.0060(18) 167.8(18) 4_465

loop_
_geom_torsion_atom_site_label_1
_geom_torsion_atom_site_label_2
_geom_torsion_atom_site_label_3
_geom_torsion_atom_site_label_4
_geom_torsion
C8 N1 C1 C2 -179.69(15)
C8 N1 C1 C6 0.62(16)
N1 C1 C2 C3 -179.33(15)
C6 C1 C2 C3 0.3(2)
C1 C2 C3 C4 -0.7(2)
C2 C3 C4 C5 0.4(2)
C3 C4 C5 C6 0.3(2)
C4 C5 C6 C1 -0.7(2)
C4 C5 C6 C7 178.97(16)
N1 C1 C6 C5 -179.90(14)
C2 C1 C6 C5 0.4(2)
N1 C1 C6 C7 0.33(16)
C2 C1 C6 C7 -179.38(14)
C5 C6 C7 C8 179.17(17)
C1 C6 C7 C8 -1.13(16)
C5 C6 C7 C9 -3.5(4)
C1 C6 C7 C9 176.2(2)
C10 N2 C8 N1 176.88(17)
C10 N2 C8 C7 -0.86(17)
C1 N1 C8 N2 -179.14(17)
C1 N1 C8 C7 -1.41(17)
C9 C7 C8 N2 1.42(17)
C6 C7 C8 N2 179.91(12)
C9 C7 C8 N1 -176.89(13)
C6 C7 C8 N1 1.61(17)
C8 C7 C9 C10 -1.38(17)
C6 C7 C9 C10 -178.7(2)
C7 C9 C10 N2 0.90(17)
C7 C9 C10 C11 -179.76(15)
C8 N2 C10 C9 -0.05(17)
C8 N2 C10 C11 -179.47(13)
C12 O2 C11 O1 3.5(2)
C12 O2 C11 C10 -176.45(14)
C9 C10 C11 O1 179.28(16)
N2 C10 C11 O1 -1.4(2)
C9 C10 C11 O2 -0.8(2)
N2 C10 C11 O2 178.52(13)
